data_7010519
loop_
_publ_author_name
'Farrar, David H.'
'Grachova, Elena V.'
'Lough, Alan'
'Patirana, Charles'
'Po\"e, Anthony J.'
'Tunik, Sergey P.'

_publ_section_title
;
 Ligand effects on the structures of Rh6(CO)15L clusters
;
_journal_issue 13
_journal_name_full 'Journal of the Chemical Society, Dalton Transactions'
_journal_page_first 2015
_journal_paper_doi 10.1039/b010109p
_journal_year 2001
_chemical_formula_sum 'C40 H28 Cl3 O15 P Rh6'
_chemical_formula_weight 1503.40
_chemical_name_common '3 Rh6(CO)15(P(4-ClC6H4)3)'
_chemical_name_systematic
; 
? 
;
_space_group_IT_number 15
_symmetry_cell_setting monoclinic
_symmetry_space_group_name_Hall '-I 2ya'
_symmetry_space_group_name_H-M 'I 1 2/a 1'
_atom_sites_solution_hydrogens geom
_atom_sites_solution_primary direct
_atom_sites_solution_secondary difmap
_audit_creation_method SHELXL-97
_cell_angle_alpha 90.00
_cell_angle_beta 101.5350(10)
_cell_angle_gamma 90.00
_cell_formula_units_Z 8
_cell_length_a 27.5907(8)
_cell_length_b 9.8040(3)
_cell_length_c 36.9074(11)
_cell_measurement_reflns_used 9641
_cell_measurement_temperature 150(1)
_cell_measurement_theta_max 26.16
_cell_measurement_theta_min 4.06
_cell_volume 9781.8(5)
_computing_cell_refinement 'Denzo-SMN (Otwinowski & Minor, 1997)'
_computing_data_collection 'Collect (Nonius BV, 1997-2000)'
_computing_data_reduction 'Denzo-SMN (Otwinowski & Minor, 1997)'
_computing_molecular_graphics 'Bruker SHELXTL V5.1'
_computing_publication_material 'Bruker SHELXTL V5.1'
_computing_structure_refinement 'Bruker SHELXTL V5.1'
_computing_structure_solution 'Bruker SHELXTL V5.1'
_diffrn_ambient_temperature 150(1)
_diffrn_detector_area_resol_mean 9
_diffrn_measured_fraction_theta_full 0.986
_diffrn_measured_fraction_theta_max 0.986
_diffrn_measurement_device_type 'Nonius KappaCCD'
_diffrn_measurement_method '\f scans and \w scan with \k offsets'
_diffrn_radiation_monochromator graphite
_diffrn_radiation_source 'fine-focus sealed tube'
_diffrn_radiation_type MoK\a
_diffrn_radiation_wavelength 0.71073
_diffrn_reflns_av_R_equivalents 0.093
_diffrn_reflns_av_sigmaI/netI 0.0770
_diffrn_reflns_limit_h_max 34
_diffrn_reflns_limit_h_min -29
_diffrn_reflns_limit_k_max 12
_diffrn_reflns_limit_k_min -12
_diffrn_reflns_limit_l_max 45
_diffrn_reflns_limit_l_min -28
_diffrn_reflns_number 35663
_diffrn_reflns_theta_full 26.16
_diffrn_reflns_theta_max 26.16
_diffrn_reflns_theta_min 4.06
_diffrn_standards_decay_% 0
_exptl_absorpt_coefficient_mu 2.237
_exptl_absorpt_correction_type multi-scan
_exptl_absorpt_process_details 'Denzo-SMN (Otwinowski & Minor, 1997)'
_exptl_crystal_colour dark_red
_exptl_crystal_density_diffrn 2.042
_exptl_crystal_density_method 'not measured'
_exptl_crystal_description block
_exptl_crystal_F_000 5792
_exptl_crystal_size_max 0.25
_exptl_crystal_size_mid 0.18
_exptl_crystal_size_min 0.13
_refine_diff_density_max 0.878
_refine_diff_density_min -0.807
_refine_diff_density_rms 0.147
_refine_ls_extinction_coef 0.000072(16)
_refine_ls_extinction_expression Fc^*^==kFc[1+0.001xFc^2^\l^3^/sin(2\q)]^-1/4^
_refine_ls_extinction_method SHELXL
_refine_ls_goodness_of_fit_ref 1.040
_refine_ls_hydrogen_treatment mixed
_refine_ls_matrix_type full
_refine_ls_number_parameters 594
_refine_ls_number_reflns 9641
_refine_ls_number_restraints 0
_refine_ls_restrained_S_all 1.040
_refine_ls_R_factor_all 0.0753
_refine_ls_R_factor_gt 0.0416
_refine_ls_shift/su_max 0.000
_refine_ls_shift/su_mean 0.000
_refine_ls_structure_factor_coef Fsqd
_refine_ls_weighting_details 'calc w==1/[\s^2^(Fo^2^)+(0.0366P)^2^+0.0000P] where P==(Fo^2^+2Fc^2^)/3'
_refine_ls_weighting_scheme calc
_refine_ls_wR_factor_gt 0.0906
_refine_ls_wR_factor_ref 0.1012
_reflns_number_gt 6536
_reflns_number_total 9641
_reflns_threshold_expression >2sigma(I)
_cod_data_source_file b010109p.txt
_cod_data_source_block k9884a
_cod_depositor_comments
;
The following automatic conversions were performed:
'_symmetry_cell_setting' value 'Monoclinic' changed to 'monoclinic'
according to '/home/saulius/struct/CIF-dictionaries/cif_core.dic'
dictionary named 'cif_core.dic' version 2.4.1 from 2010-06-29.

Automatic conversion script
Id: cif_fix_enum 1527 2010-12-29 10:47:43Z saulius 
;
_cod_original_sg_symbol_H-M I2/a
_cod_database_code 7010519

loop_
_symmetry_equiv_pos_as_xyz
'x, y, z'
'-x+1/2, y, -z'
'x+1/2, y+1/2, z+1/2'
'-x+1, y+1/2, -z+1/2'
'-x, -y, -z'
'x-1/2, -y, z'
'-x+1/2, -y+1/2, -z+1/2'
'x, -y+1/2, z+1/2'

loop_
_atom_site_label
_atom_site_type_symbol
_atom_site_fract_x
_atom_site_fract_y
_atom_site_fract_z
_atom_site_U_iso_or_equiv
_atom_site_adp_type
_atom_site_occupancy
_atom_site_symmetry_multiplicity
_atom_site_calc_flag
_atom_site_refinement_flags
_atom_site_disorder_assembly
_atom_site_disorder_group
Rh10 Rh 0.343124(17) 0.13239(5) 0.111073(13) 0.02573(13) Uani 1 1 d . . .
Rh20 Rh 0.359130(18) -0.07059(5) 0.166482(13) 0.02771(13) Uani 1 1 d . . .
Rh21 Rh 0.333430(18) -0.14792(5) 0.093596(13) 0.02713(13) Uani 1 1 d . . .
Rh30 Rh 0.275664(18) 0.09566(5) 0.158774(14) 0.03083(13) Uani 1 1 d . . .
Rh31 Rh 0.249857(18) 0.01878(5) 0.084856(13) 0.02956(13) Uani 1 1 d . . .
Rh40 Rh 0.264519(18) -0.17795(5) 0.139622(13) 0.02910(13) Uani 1 1 d . . .
C10 C 0.3585(2) 0.1535(7) 0.17058(17) 0.0328(15) Uani 1 1 d . . .
O10 O 0.37986(16) 0.2294(4) 0.19250(12) 0.0377(11) Uani 1 1 d . . .
C11 C 0.3175(2) 0.0366(6) 0.05857(18) 0.0274(14) Uani 1 1 d . . .
O11 O 0.31969(16) 0.0597(4) 0.02742(12) 0.0346(10) Uani 1 1 d . . .
C20 C 0.3356(2) -0.2739(7) 0.14551(17) 0.0336(15) Uani 1 1 d . . .
O20 O 0.35151(16) -0.3843(4) 0.15385(12) 0.0369(11) Uani 1 1 d . . .
C30 C 0.2090(3) -0.0124(7) 0.13025(18) 0.0412(17) Uani 1 1 d . . .
O30 O 0.16703(17) -0.0049(5) 0.13195(13) 0.0464(12) Uani 1 1 d . . .
C40 C 0.3207(2) 0.3113(7) 0.10161(17) 0.0311(14) Uani 1 1 d . . .
O40 O 0.30531(17) 0.4207(5) 0.09586(13) 0.0427(12) Uani 1 1 d . . .
C50 C 0.4284(2) -0.0997(6) 0.16995(17) 0.0326(15) Uani 1 1 d . . .
O50 O 0.46997(17) -0.1223(5) 0.17138(14) 0.0460(12) Uani 1 1 d . . .
C51 C 0.3990(3) -0.2099(6) 0.09140(18) 0.0360(16) Uani 1 1 d . . .
O51 O 0.43627(18) -0.2613(5) 0.09250(13) 0.0469(12) Uani 1 1 d . . .
C60 C 0.3608(3) -0.1048(7) 0.21859(18) 0.0398(17) Uani 1 1 d . . .
O60 O 0.3606(2) -0.1286(5) 0.24853(13) 0.0573(15) Uani 1 1 d . . .
C61 C 0.3045(2) -0.2757(6) 0.05626(18) 0.0338(15) Uani 1 1 d . . .
O61 O 0.28700(18) -0.3563(5) 0.03473(13) 0.0473(13) Uani 1 1 d . . .
C70 C 0.2510(3) 0.2784(8) 0.1559(2) 0.0485(19) Uani 1 1 d . . .
O70 O 0.2369(2) 0.3884(6) 0.15657(17) 0.0716(18) Uani 1 1 d . . .
C71 C 0.2191(3) 0.1846(7) 0.0651(2) 0.0464(19) Uani 1 1 d . . .
O71 O 0.2012(2) 0.2831(6) 0.05303(18) 0.077(2) Uani 1 1 d . . .
C80 C 0.2675(2) 0.0803(7) 0.2088(2) 0.0392(16) Uani 1 1 d . . .
O80 O 0.2627(2) 0.0726(6) 0.23917(15) 0.0650(16) Uani 1 1 d . . .
C81 C 0.2083(2) -0.0910(7) 0.04829(18) 0.0348(15) Uani 1 1 d . . .
O81 O 0.18275(19) -0.1588(5) 0.02738(13) 0.0553(14) Uani 1 1 d . . .
C90 C 0.2484(3) -0.2452(7) 0.18507(19) 0.0426(17) Uani 1 1 d . . .
O90 O 0.2372(2) -0.2895(6) 0.21087(15) 0.0736(18) Uani 1 1 d . . .
C91 C 0.2264(2) -0.3169(7) 0.10949(17) 0.0319(15) Uani 1 1 d . . .
O91 O 0.20526(18) -0.3985(5) 0.09153(13) 0.0490(13) Uani 1 1 d . . .
P P 0.42120(6) 0.20566(16) 0.10012(4) 0.0270(4) Uani 1 1 d . . .
C111 C 0.4548(2) 0.2980(6) 0.14118(16) 0.0256(13) Uani 1 1 d . . .
C112 C 0.4448(2) 0.4374(6) 0.14396(17) 0.0336(15) Uani 1 1 d . . .
H11A H 0.4239 0.4810 0.1245 0.040 Uiso 1 1 calc R . .
C113 C 0.4657(2) 0.5117(7) 0.17541(17) 0.0359(16) Uani 1 1 d . . .
H11B H 0.4588 0.6041 0.1770 0.043 Uiso 1 1 calc R . .
C114 C 0.4969(2) 0.4456(6) 0.20438(16) 0.0320(15) Uani 1 1 d . . .
C115 C 0.5062(2) 0.3078(7) 0.20267(18) 0.0370(16) Uani 1 1 d . . .
H11C H 0.5269 0.2652 0.2224 0.044 Uiso 1 1 calc R . .
C116 C 0.4850(2) 0.2320(6) 0.17164(16) 0.0321(15) Uani 1 1 d . . .
H11D H 0.4906 0.1385 0.1710 0.039 Uiso 1 1 calc R . .
Cl1 Cl 0.52378(7) 0.53987(18) 0.24360(5) 0.0478(5) Uani 1 1 d . . .
C121 C 0.4189(2) 0.3354(6) 0.06339(15) 0.0246(13) Uani 1 1 d . . .
C122 C 0.4618(2) 0.4099(6) 0.06074(16) 0.0307(14) Uani 1 1 d . . .
H12A H 0.4907 0.3938 0.0780 0.037 Uiso 1 1 calc R . .
C123 C 0.4623(2) 0.5063(6) 0.03339(17) 0.0323(15) Uani 1 1 d . . .
H12B H 0.4909 0.5550 0.0324 0.039 Uiso 1 1 calc R . .
C124 C 0.4187(2) 0.5287(6) 0.00737(16) 0.0322(15) Uani 1 1 d . . .
C125 C 0.3763(2) 0.4547(6) 0.00819(17) 0.0311(14) Uani 1 1 d . . .
H12C H 0.3480 0.4691 -0.0098 0.037 Uiso 1 1 calc R . .
C126 C 0.3758(2) 0.3593(6) 0.03570(16) 0.0297(14) Uani 1 1 d . . .
H12D H 0.3471 0.3103 0.0361 0.036 Uiso 1 1 calc R . .
Cl2 Cl 0.41927(6) 0.64868(18) -0.02803(5) 0.0421(4) Uani 1 1 d . . .
C131 C 0.4650(2) 0.0868(6) 0.08478(17) 0.0315(14) Uani 1 1 d . . .
C132 C 0.5147(3) 0.0684(7) 0.10205(19) 0.0463(19) Uani 1 1 d . . .
H13A H 0.5269 0.1151 0.1239 0.056 Uiso 1 1 calc R . .
C133 C 0.5463(3) -0.0175(8) 0.0876(2) 0.051(2) Uani 1 1 d . . .
H13B H 0.5790 -0.0287 0.0997 0.061 Uiso 1 1 calc R . .
C134 C 0.5280(3) -0.0863(7) 0.05476(19) 0.0426(17) Uani 1 1 d . . .
C135 C 0.4796(2) -0.0689(6) 0.03658(17) 0.0338(15) Uani 1 1 d . . .
H13C H 0.4679 -0.1132 0.0143 0.041 Uiso 1 1 calc R . .
C136 C 0.4486(2) 0.0152(6) 0.05183(17) 0.0347(15) Uani 1 1 d . . .
H13D H 0.4158 0.0244 0.0398 0.042 Uiso 1 1 calc R . .
Cl3 Cl 0.56723(7) -0.1979(2) 0.03663(6) 0.0567(5) Uani 1 1 d . . .
C41 C 0.3935(4) -0.1415(12) 0.3624(3) 0.096(4) Uani 1 1 d . . .
H41A H 0.3982 -0.1825 0.3865 0.143 Uiso 1 1 calc R . .
H41B H 0.4158 -0.1823 0.3486 0.143 Uiso 1 1 calc R . .
H41C H 0.3600 -0.1560 0.3495 0.143 Uiso 1 1 calc R . .
C42 C 0.4034(4) 0.0072(11) 0.3663(3) 0.087(3) Uani 1 1 d . . .
H42A H 0.4385 0.0222 0.3751 0.104 Uiso 1 1 calc R . .
H42B H 0.3859 0.0451 0.3843 0.104 Uiso 1 1 calc R . .
C43 C 0.3867(3) 0.0792(10) 0.3291(2) 0.070(3) Uani 1 1 d . . .
H43A H 0.4022 0.0351 0.3108 0.084 Uiso 1 1 calc R . .
H43B H 0.3512 0.0681 0.3213 0.084 Uiso 1 1 calc R . .
C44 C 0.3988(4) 0.2295(10) 0.3299(3) 0.078(3) Uani 1 1 d . . .
H44A H 0.4344 0.2404 0.3366 0.094 Uiso 1 1 calc R . .
H44B H 0.3844 0.2730 0.3488 0.094 Uiso 1 1 calc R . .
C45 C 0.3794(4) 0.3046(10) 0.2919(3) 0.090(3) Uani 1 1 d . . .
H45A H 0.3906 0.2532 0.2726 0.108 Uiso 1 1 calc R . .
H45B H 0.3436 0.3008 0.2866 0.108 Uiso 1 1 calc R . .
C46 C 0.3940(5) 0.4462(12) 0.2889(3) 0.119(4) Uani 1 1 d . . .
H46A H 0.4298 0.4504 0.2937 0.142 Uiso 1 1 calc R . .
H46B H 0.3831 0.4980 0.3082 0.142 Uiso 1 1 calc R . .
C47 C 0.3742(4) 0.5148(10) 0.2522(3) 0.095(3) Uani 1 1 d . . .
H47A H 0.3806 0.6110 0.2544 0.142 Uiso 1 1 calc R . .
H47B H 0.3392 0.4997 0.2453 0.142 Uiso 1 1 calc R . .
H47C H 0.3902 0.4772 0.2336 0.142 Uiso 1 1 calc R . .

loop_
_atom_site_aniso_label
_atom_site_aniso_U_11
_atom_site_aniso_U_22
_atom_site_aniso_U_33
_atom_site_aniso_U_23
_atom_site_aniso_U_13
_atom_site_aniso_U_12
Rh10 0.0279(3) 0.0208(2) 0.0277(3) -0.00122(19) 0.0039(2) 0.0013(2)
Rh20 0.0294(3) 0.0258(3) 0.0267(3) -0.0003(2) 0.0025(2) 0.0023(2)
Rh21 0.0308(3) 0.0227(3) 0.0274(3) -0.0020(2) 0.0047(2) 0.0005(2)
Rh30 0.0332(3) 0.0279(3) 0.0322(3) -0.0007(2) 0.0085(2) 0.0053(2)
Rh31 0.0277(3) 0.0271(3) 0.0316(3) 0.0029(2) 0.0004(2) 0.0015(2)
Rh40 0.0297(3) 0.0271(3) 0.0302(3) 0.0019(2) 0.0052(2) -0.0004(2)
C10 0.032(3) 0.032(4) 0.035(4) -0.005(3) 0.007(3) -0.004(3)
O10 0.040(3) 0.037(3) 0.036(2) -0.011(2) 0.009(2) -0.002(2)
C11 0.024(3) 0.018(3) 0.040(4) -0.005(3) 0.005(3) 0.003(2)
O11 0.039(3) 0.034(3) 0.030(2) 0.000(2) 0.006(2) -0.004(2)
C20 0.034(4) 0.036(4) 0.028(3) -0.007(3) 0.001(3) -0.006(3)
O20 0.040(3) 0.027(3) 0.044(3) 0.004(2) 0.008(2) 0.004(2)
C30 0.049(5) 0.039(4) 0.037(4) 0.000(3) 0.012(3) 0.008(3)
O30 0.034(3) 0.051(3) 0.056(3) 0.005(2) 0.014(2) 0.006(2)
C40 0.030(3) 0.031(4) 0.031(3) -0.005(3) 0.002(3) -0.002(3)
O40 0.047(3) 0.026(3) 0.055(3) 0.003(2) 0.010(2) 0.008(2)
C50 0.042(4) 0.022(3) 0.033(3) -0.002(3) 0.005(3) -0.002(3)
O50 0.031(3) 0.036(3) 0.070(3) -0.004(2) 0.006(2) 0.005(2)
C51 0.047(4) 0.023(3) 0.037(4) 0.000(3) 0.006(3) 0.003(3)
O51 0.049(3) 0.036(3) 0.057(3) 0.008(2) 0.014(3) 0.014(2)
C60 0.045(4) 0.039(4) 0.031(4) -0.001(3) -0.001(3) 0.004(3)
O60 0.076(4) 0.062(4) 0.031(3) 0.005(2) 0.004(3) 0.001(3)
C61 0.038(4) 0.027(3) 0.035(4) 0.002(3) 0.004(3) -0.002(3)
O61 0.059(3) 0.036(3) 0.041(3) -0.007(2) -0.003(2) -0.005(2)
C70 0.063(5) 0.036(4) 0.053(5) 0.006(3) 0.025(4) 0.015(4)
O70 0.093(5) 0.046(4) 0.087(4) 0.011(3) 0.044(4) 0.025(3)
C71 0.044(4) 0.039(4) 0.049(4) 0.007(3) -0.007(4) 0.000(3)
O71 0.066(4) 0.041(3) 0.104(5) 0.018(3) -0.027(4) 0.012(3)
C80 0.037(4) 0.038(4) 0.045(4) -0.004(3) 0.014(3) 0.003(3)
O80 0.077(4) 0.072(4) 0.052(3) 0.000(3) 0.029(3) 0.008(3)
C81 0.036(4) 0.029(4) 0.037(4) 0.010(3) 0.003(3) -0.003(3)
O81 0.063(3) 0.052(3) 0.043(3) 0.005(3) -0.008(3) -0.022(3)
C90 0.049(4) 0.047(4) 0.031(4) 0.008(3) 0.008(3) -0.006(4)
O90 0.087(5) 0.082(5) 0.052(4) 0.007(3) 0.016(3) -0.026(4)
C91 0.033(3) 0.029(4) 0.032(3) 0.008(3) 0.004(3) 0.007(3)
O91 0.054(3) 0.038(3) 0.050(3) -0.005(2) -0.001(3) -0.011(2)
P 0.0297(8) 0.0234(8) 0.0271(8) -0.0019(7) 0.0033(7) 0.0010(7)
C111 0.027(3) 0.023(3) 0.029(3) 0.001(2) 0.010(3) 0.001(3)
C112 0.042(4) 0.029(4) 0.027(3) 0.005(3) 0.000(3) 0.007(3)
C113 0.038(4) 0.027(3) 0.041(4) -0.009(3) 0.006(3) 0.004(3)
C114 0.040(4) 0.031(4) 0.024(3) -0.002(3) 0.002(3) -0.002(3)
C115 0.038(4) 0.038(4) 0.031(3) 0.007(3) -0.003(3) 0.000(3)
C116 0.038(4) 0.023(3) 0.034(3) 0.001(3) 0.002(3) -0.003(3)
Cl1 0.0582(11) 0.0445(10) 0.0345(9) -0.0126(8) -0.0052(8) 0.0043(9)
C121 0.028(3) 0.020(3) 0.027(3) -0.001(2) 0.009(3) 0.005(2)
C122 0.029(3) 0.036(4) 0.027(3) -0.005(3) 0.005(3) 0.008(3)
C123 0.031(3) 0.036(4) 0.033(3) -0.002(3) 0.013(3) -0.002(3)
C124 0.046(4) 0.028(3) 0.025(3) 0.001(3) 0.011(3) 0.012(3)
C125 0.030(3) 0.029(3) 0.032(3) -0.005(3) 0.001(3) 0.001(3)
C126 0.032(3) 0.026(3) 0.030(3) -0.005(3) 0.002(3) -0.003(3)
Cl2 0.0469(10) 0.0408(10) 0.0389(9) 0.0108(8) 0.0093(8) 0.0026(8)
C131 0.036(4) 0.024(3) 0.036(4) 0.005(3) 0.010(3) 0.007(3)
C132 0.039(4) 0.055(5) 0.039(4) -0.017(3) -0.005(3) 0.015(3)
C133 0.036(4) 0.063(5) 0.049(5) -0.013(4) -0.004(4) 0.016(4)
C134 0.054(4) 0.037(4) 0.040(4) -0.003(3) 0.017(4) 0.009(3)
C135 0.037(4) 0.033(4) 0.033(3) -0.005(3) 0.010(3) 0.001(3)
C136 0.034(4) 0.036(4) 0.034(4) -0.004(3) 0.007(3) 0.006(3)
Cl3 0.0600(12) 0.0520(12) 0.0641(13) -0.0063(9) 0.0267(10) 0.0200(10)
C41 0.100(8) 0.106(9) 0.096(8) 0.007(7) 0.056(7) 0.025(7)
C42 0.068(7) 0.106(9) 0.082(7) 0.035(6) 0.003(5) 0.013(6)
C43 0.059(6) 0.081(7) 0.071(6) -0.003(5) 0.015(5) 0.014(5)
C44 0.084(7) 0.076(7) 0.086(7) -0.003(6) 0.042(6) 0.003(6)
C45 0.127(9) 0.060(7) 0.096(8) 0.003(6) 0.055(7) 0.011(6)
C46 0.165(13) 0.087(9) 0.119(10) 0.009(8) 0.066(9) 0.022(9)
C47 0.131(10) 0.053(6) 0.104(8) 0.008(6) 0.032(7) 0.016(6)

loop_
_atom_type_symbol
_atom_type_description
_atom_type_scat_dispersion_real
_atom_type_scat_dispersion_imag
_atom_type_scat_source
C C 0.0033 0.0016 'International Tables Vol C Tables 4.2.6.8 and 6.1.1.4'
H H 0.0000 0.0000 'International Tables Vol C Tables 4.2.6.8 and 6.1.1.4'
O O 0.0106 0.0060 'International Tables Vol C Tables 4.2.6.8 and 6.1.1.4'
P P 0.1023 0.0942 'International Tables Vol C Tables 4.2.6.8 and 6.1.1.4'
Cl Cl 0.1484 0.1585 'International Tables Vol C Tables 4.2.6.8 and 6.1.1.4'
Rh Rh -1.1178 0.9187 'International Tables Vol C Tables 4.2.6.8 and 6.1.1.4'

loop_
_geom_angle_atom_site_label_1
_geom_angle_atom_site_label_2
_geom_angle_atom_site_label_3
_geom_angle
_geom_angle_site_symmetry_1
_geom_angle_site_symmetry_3
_geom_angle_publ_flag
C40 Rh10 C11 101.8(2) . . ?
C40 Rh10 C10 95.2(3) . . ?
C11 Rh10 C10 157.4(2) . . ?
C40 Rh10 P 87.8(2) . . ?
C11 Rh10 P 97.17(17) . . ?
C10 Rh10 P 98.24(17) . . ?
C40 Rh10 Rh31 93.55(18) . . ?
C11 Rh10 Rh31 52.95(16) . . ?
C10 Rh10 Rh31 111.71(17) . . ?
P Rh10 Rh31 149.73(4) . . ?
C40 Rh10 Rh21 149.08(18) . . ?
C11 Rh10 Rh21 50.77(16) . . ?
C10 Rh10 Rh21 108.40(17) . . ?
P Rh10 Rh21 107.61(4) . . ?
Rh31 Rh10 Rh21 59.610(17) . . ?
C40 Rh10 Rh20 142.6(2) . . ?
C11 Rh10 Rh20 108.76(16) . . ?
C10 Rh10 Rh20 50.31(17) . . ?
P Rh10 Rh20 108.65(4) . . ?
Rh31 Rh10 Rh20 88.263(19) . . ?
Rh21 Rh10 Rh20 58.230(16) . . ?
C40 Rh10 Rh30 90.1(2) . . ?
C11 Rh10 Rh30 111.60(17) . . ?
C10 Rh10 Rh30 53.11(17) . . ?
P Rh10 Rh30 150.96(4) . . ?
Rh31 Rh10 Rh30 59.315(18) . . ?
Rh21 Rh10 Rh30 88.52(2) . . ?
Rh20 Rh10 Rh30 59.123(17) . . ?
C50 Rh20 C60 94.7(3) . . ?
C50 Rh20 C20 96.3(2) . . ?
C60 Rh20 C20 98.0(3) . . ?
C50 Rh20 C10 99.6(2) . . ?
C60 Rh20 C10 95.9(3) . . ?
C20 Rh20 C10 157.9(2) . . ?
C50 Rh20 Rh21 94.78(19) . . ?
C60 Rh20 Rh21 150.6(2) . . ?
C20 Rh20 Rh21 53.31(17) . . ?
C10 Rh20 Rh21 109.78(16) . . ?
C50 Rh20 Rh30 152.66(18) . . ?
C60 Rh20 Rh30 93.3(2) . . ?
C20 Rh20 Rh30 108.43(17) . . ?
C10 Rh20 Rh30 53.57(16) . . ?
Rh21 Rh20 Rh30 90.873(19) . . ?
C50 Rh20 Rh40 144.60(18) . . ?
C60 Rh20 Rh40 97.0(2) . . ?
C20 Rh20 Rh40 49.05(17) . . ?
C10 Rh20 Rh40 112.26(16) . . ?
Rh21 Rh20 Rh40 60.714(17) . . ?
Rh30 Rh20 Rh40 59.484(18) . . ?
C50 Rh20 Rh10 99.39(19) . . ?
C60 Rh20 Rh10 143.8(2) . . ?
C20 Rh20 Rh10 113.16(17) . . ?
C10 Rh20 Rh10 49.05(16) . . ?
Rh21 Rh20 Rh10 60.869(17) . . ?
Rh30 Rh20 Rh10 60.527(17) . . ?
Rh40 Rh20 Rh10 90.503(19) . . ?
C61 Rh21 C51 91.3(3) . . ?
C61 Rh21 C11 96.2(2) . . ?
C51 Rh21 C11 108.1(2) . . ?
C61 Rh21 C20 100.9(2) . . ?
C51 Rh21 C20 89.8(3) . . ?
C11 Rh21 C20 154.9(2) . . ?
C61 Rh21 Rh20 150.92(19) . . ?
C51 Rh21 Rh20 93.88(19) . . ?
C11 Rh21 Rh20 109.15(16) . . ?
C20 Rh21 Rh20 50.64(15) . . ?
C61 Rh21 Rh31 94.80(19) . . ?
C51 Rh21 Rh31 160.25(19) . . ?
C11 Rh21 Rh31 52.54(16) . . ?
C20 Rh21 Rh31 107.35(17) . . ?
Rh20 Rh21 Rh31 89.83(2) . . ?
C61 Rh21 Rh40 97.5(2) . . ?
C51 Rh21 Rh40 138.44(19) . . ?
C11 Rh21 Rh40 111.07(16) . . ?
C20 Rh21 Rh40 48.65(16) . . ?
Rh20 Rh21 Rh40 60.655(17) . . ?
Rh31 Rh21 Rh40 59.174(17) . . ?
C61 Rh21 Rh10 143.91(19) . . ?
C51 Rh21 Rh10 105.66(19) . . ?
C11 Rh21 Rh10 48.49(15) . . ?
C20 Rh21 Rh10 110.58(16) . . ?
Rh20 Rh21 Rh10 60.900(17) . . ?
Rh31 Rh21 Rh10 59.661(17) . . ?
Rh40 Rh21 Rh10 90.49(2) . . ?
C70 Rh30 C80 91.1(3) . . ?
C70 Rh30 C30 99.8(3) . . ?
C80 Rh30 C30 100.1(3) . . ?
C70 Rh30 C10 96.2(3) . . ?
C80 Rh30 C10 98.1(3) . . ?
C30 Rh30 C10 155.4(2) . . ?
C70 Rh30 Rh40 150.6(2) . . ?
C80 Rh30 Rh40 98.1(2) . . ?
C30 Rh30 Rh40 51.17(18) . . ?
C10 Rh30 Rh40 109.90(16) . . ?
C70 Rh30 Rh31 100.4(2) . . ?
C80 Rh30 Rh31 150.5(2) . . ?
C30 Rh30 Rh31 51.29(19) . . ?
C10 Rh30 Rh31 107.52(16) . . ?
Rh40 Rh30 Rh31 59.658(17) . . ?
C70 Rh30 Rh20 146.2(2) . . ?
C80 Rh30 Rh20 96.3(2) . . ?
C30 Rh30 Rh20 111.18(18) . . ?
C10 Rh30 Rh20 50.11(16) . . ?
Rh40 Rh30 Rh20 60.549(17) . . ?
Rh31 Rh30 Rh20 89.19(2) . . ?
C70 Rh30 Rh10 96.7(2) . . ?
C80 Rh30 Rh10 146.2(2) . . ?
C30 Rh30 Rh10 110.76(19) . . ?
C10 Rh30 Rh10 48.47(16) . . ?
Rh40 Rh30 Rh10 91.01(2) . . ?
Rh31 Rh30 Rh10 59.703(17) . . ?
Rh20 Rh30 Rh10 60.351(17) . . ?
C71 Rh31 C81 92.9(3) . . ?
C71 Rh31 C30 98.7(3) . . ?
C81 Rh31 C30 97.6(3) . . ?
C71 Rh31 C11 96.4(3) . . ?
C81 Rh31 C11 99.8(3) . . ?
C30 Rh31 C11 156.3(2) . . ?
C71 Rh31 Rh40 149.5(2) . . ?
C81 Rh31 Rh40 95.88(18) . . ?
C30 Rh31 Rh40 51.23(18) . . ?
C11 Rh31 Rh40 110.65(15) . . ?
C71 Rh31 Rh30 98.7(2) . . ?
C81 Rh31 Rh30 147.3(2) . . ?
C30 Rh31 Rh30 50.65(18) . . ?
C11 Rh31 Rh30 109.04(15) . . ?
Rh40 Rh31 Rh30 60.048(17) . . ?
C71 Rh31 Rh21 146.8(2) . . ?
C81 Rh31 Rh21 96.7(2) . . ?
C30 Rh31 Rh21 111.36(18) . . ?
C11 Rh31 Rh21 50.61(15) . . ?
Rh40 Rh31 Rh21 60.683(18) . . ?
Rh30 Rh31 Rh21 90.102(19) . . ?
C71 Rh31 Rh10 95.8(2) . . ?
C81 Rh31 Rh10 148.0(2) . . ?
C30 Rh31 Rh10 111.40(18) . . ?
C11 Rh31 Rh10 48.68(15) . . ?
Rh40 Rh31 Rh10 92.003(19) . . ?
Rh30 Rh31 Rh10 60.983(17) . . ?
Rh21 Rh31 Rh10 60.729(17) . . ?
C91 Rh40 C90 93.8(3) . . ?
C91 Rh40 C20 97.5(2) . . ?
C90 Rh40 C20 97.3(3) . . ?
C91 Rh40 C30 98.5(3) . . ?
C90 Rh40 C30 96.5(3) . . ?
C20 Rh40 C30 158.1(3) . . ?
C91 Rh40 Rh31 95.05(17) . . ?
C90 Rh40 Rh31 147.8(2) . . ?
C20 Rh40 Rh31 112.14(18) . . ?
C30 Rh40 Rh31 51.52(19) . . ?
C91 Rh40 Rh30 148.01(17) . . ?
C90 Rh40 Rh30 98.1(2) . . ?
C20 Rh40 Rh30 110.19(17) . . ?
C30 Rh40 Rh30 50.81(19) . . ?
Rh31 Rh40 Rh30 60.294(17) . . ?
C91 Rh40 Rh20 146.02(19) . . ?
C90 Rh40 Rh20 100.4(2) . . ?
C20 Rh40 Rh20 50.34(16) . . ?
C30 Rh40 Rh20 110.25(19) . . ?
Rh31 Rh40 Rh20 89.22(2) . . ?
Rh30 Rh40 Rh20 59.967(17) . . ?
C91 Rh40 Rh21 94.74(19) . . ?
C90 Rh40 Rh21 149.5(2) . . ?
C20 Rh40 Rh21 52.51(17) . . ?
C30 Rh40 Rh21 111.10(19) . . ?
Rh31 Rh40 Rh21 60.142(18) . . ?
Rh30 Rh40 Rh21 89.93(2) . . ?
Rh20 Rh40 Rh21 58.632(17) . . ?
O10 C10 Rh10 137.2(5) . . ?
O10 C10 Rh20 132.3(5) . . ?
Rh10 C10 Rh20 80.6(2) . . ?
O10 C10 Rh30 129.1(5) . . ?
Rh10 C10 Rh30 78.4(2) . . ?
Rh20 C10 Rh30 76.3(2) . . ?
O11 C11 Rh10 136.2(5) . . ?
O11 C11 Rh21 132.8(5) . . ?
Rh10 C11 Rh21 80.7(2) . . ?
O11 C11 Rh31 129.3(4) . . ?
Rh10 C11 Rh31 78.4(2) . . ?
Rh21 C11 Rh31 76.8(2) . . ?
O20 C20 Rh40 135.2(5) . . ?
O20 C20 Rh20 132.2(4) . . ?
Rh40 C20 Rh20 80.6(2) . . ?
O20 C20 Rh21 131.5(5) . . ?
Rh40 C20 Rh21 78.8(2) . . ?
Rh20 C20 Rh21 76.1(2) . . ?
O30 C30 Rh30 133.1(5) . . ?
O30 C30 Rh40 134.2(6) . . ?
Rh30 C30 Rh40 78.0(2) . . ?
O30 C30 Rh31 133.3(5) . . ?
Rh30 C30 Rh31 78.1(3) . . ?
Rh40 C30 Rh31 77.2(2) . . ?
O40 C40 Rh10 177.8(6) . . ?
O50 C50 Rh20 177.3(6) . . ?
O51 C51 Rh21 171.0(6) . . ?
O60 C60 Rh20 177.5(7) . . ?
O61 C61 Rh21 177.5(6) . . ?
O70 C70 Rh30 175.6(7) . . ?
O71 C71 Rh31 179.1(8) . . ?
O80 C80 Rh30 179.2(7) . . ?
O81 C81 Rh31 177.6(6) . . ?
O90 C90 Rh40 176.5(7) . . ?
O91 C91 Rh40 178.1(6) . . ?
C131 P C111 108.0(3) . . ?
C131 P C121 97.9(3) . . ?
C111 P C121 101.7(3) . . ?
C131 P Rh10 122.1(2) . . ?
C111 P Rh10 109.4(2) . . ?
C121 P Rh10 115.60(19) . . ?
C112 C111 C116 118.8(5) . . ?
C112 C111 P 117.6(4) . . ?
C116 C111 P 123.2(4) . . ?
C113 C112 C111 121.0(6) . . ?
C114 C113 C112 119.1(6) . . ?
C115 C114 C113 120.9(6) . . ?
C115 C114 Cl1 120.2(5) . . ?
C113 C114 Cl1 118.9(5) . . ?
C114 C115 C116 120.6(6) . . ?
C115 C116 C111 119.5(6) . . ?
C122 C121 C126 117.1(5) . . ?
C122 C121 P 120.0(4) . . ?
C126 C121 P 122.7(4) . . ?
C123 C122 C121 122.4(5) . . ?
C122 C123 C124 118.4(6) . . ?
C125 C124 C123 121.2(6) . . ?
C125 C124 Cl2 120.0(5) . . ?
C123 C124 Cl2 118.8(5) . . ?
C126 C125 C124 120.2(5) . . ?
C125 C126 C121 120.6(6) . . ?
C136 C131 C132 116.6(6) . . ?
C136 C131 P 117.7(5) . . ?
C132 C131 P 125.6(5) . . ?
C133 C132 C131 122.3(6) . . ?
C134 C133 C132 118.7(6) . . ?
C135 C134 C133 120.8(6) . . ?
C135 C134 Cl3 120.0(5) . . ?
C133 C134 Cl3 119.2(6) . . ?
C134 C135 C136 119.5(6) . . ?
C135 C136 C131 122.2(6) . . ?
C41 C42 C43 110.5(9) . . ?
C44 C43 C42 114.1(8) . . ?
C43 C44 C45 113.9(8) . . ?
C46 C45 C44 117.5(10) . . ?
C45 C46 C47 115.8(11) . . ?

loop_
_geom_bond_atom_site_label_1
_geom_bond_atom_site_label_2
_geom_bond_distance
_geom_bond_site_symmetry_2
_geom_bond_publ_flag
Rh10 C40 1.869(7) . ?
Rh10 C11 2.142(6) . ?
Rh10 C10 2.162(6) . ?
Rh10 P 2.3808(17) . ?
Rh10 Rh31 2.7934(7) . ?
Rh10 Rh21 2.8233(7) . ?
Rh10 Rh20 2.8242(7) . ?
Rh10 Rh30 2.8291(7) . ?
Rh20 C50 1.912(7) . ?
Rh20 C60 1.944(7) . ?
Rh20 C20 2.189(6) . ?
Rh20 C10 2.203(6) . ?
Rh20 Rh21 2.7479(7) . ?
Rh20 Rh30 2.7891(7) . ?
Rh20 Rh40 2.8053(7) . ?
Rh21 C61 1.914(6) . ?
Rh21 C51 1.926(7) . ?
Rh21 C11 2.216(6) . ?
Rh21 C20 2.270(7) . ?
Rh21 Rh31 2.7919(7) . ?
Rh21 Rh40 2.8069(7) . ?
Rh30 C70 1.911(7) . ?
Rh30 C80 1.912(7) . ?
Rh30 C30 2.199(7) . ?
Rh30 C10 2.310(6) . ?
Rh30 Rh40 2.7754(7) . ?
Rh30 Rh31 2.7822(7) . ?
Rh31 C71 1.909(7) . ?
Rh31 C81 1.917(7) . ?
Rh31 C30 2.219(7) . ?
Rh31 C11 2.276(6) . ?
Rh31 Rh40 2.7645(7) . ?
Rh40 C91 1.932(7) . ?
Rh40 C90 1.935(7) . ?
Rh40 C20 2.148(7) . ?
Rh40 C30 2.210(7) . ?
C10 O10 1.168(7) . ?
C11 O11 1.185(7) . ?
C20 O20 1.184(7) . ?
C30 O30 1.176(8) . ?
C40 O40 1.157(7) . ?
C50 O50 1.159(7) . ?
C51 O51 1.138(7) . ?
C60 O60 1.130(8) . ?
C61 O61 1.156(7) . ?
C70 O70 1.149(8) . ?
C71 O71 1.135(8) . ?
C80 O80 1.156(8) . ?
C81 O81 1.147(7) . ?
C90 O90 1.144(8) . ?
C91 O91 1.124(7) . ?
P C131 1.847(6) . ?
P C111 1.848(6) . ?
P C121 1.851(6) . ?
C111 C112 1.403(8) . ?
C111 C116 1.414(8) . ?
C112 C113 1.393(8) . ?
C113 C114 1.392(8) . ?
C114 C115 1.378(9) . ?
C114 Cl1 1.752(6) . ?
C115 C116 1.393(8) . ?
C121 C122 1.410(8) . ?
C121 C126 1.424(8) . ?
C122 C123 1.385(8) . ?
C123 C124 1.397(8) . ?
C124 C125 1.383(9) . ?
C124 Cl2 1.760(6) . ?
C125 C126 1.382(8) . ?
C131 C136 1.399(9) . ?
C131 C132 1.403(9) . ?
C132 C133 1.393(10) . ?
C133 C134 1.391(9) . ?
C134 C135 1.380(9) . ?
C134 Cl3 1.762(7) . ?
C135 C136 1.386(9) . ?
C41 C42 1.485(14) . ?
C42 C43 1.530(12) . ?
C43 C44 1.509(12) . ?
C44 C45 1.579(13) . ?
C45 C46 1.455(14) . ?
C46 C47 1.514(15) . ?
